data_7007744
loop_
_publ_author_name
'Koshevoy, Igor O.'
'Lahuerta, Pascual'
'Sana\'u, Mercedes'
'Ubeda, M. Angeles'
'Dom\'enech, Antonio'

_publ_section_title
;
 Dinuclear palladium(II) compounds with bridging cyclometalated
 phosphines. Synthesis, crystal structure and electrochemical study.
;
_journal_issue 46
_journal_name_full 'Dalton transactions (Cambridge, England : 2003)'
_journal_page_first 5536
_journal_page_last 5541
_journal_paper_doi 10.1039/b609829k
_journal_year 2006
_chemical_formula_sum 'C40 H28 F6 O4 P2 Pd2'
_chemical_formula_weight 961.36
_chemical_name_systematic
;
?
;
_space_group_IT_number 14
_symmetry_cell_setting monoclinic
_symmetry_space_group_name_Hall '-P 2yn'
_symmetry_space_group_name_H-M 'P 1 21/n 1'
_atom_sites_solution_hydrogens geom
_atom_sites_solution_primary direct
_atom_sites_solution_secondary difmap
_audit_creation_method SHELXL-97
_cell_angle_alpha 90.00
_cell_angle_beta 94.822(7)
_cell_angle_gamma 90.00
_cell_formula_units_Z 4
_cell_length_a 12.315(3)
_cell_length_b 21.427(6)
_cell_length_c 14.530(4)
_cell_measurement_temperature 153(2)
_cell_volume 3820.5(18)
_computing_cell_refinement 'Bruker XSCANS'
_computing_data_collection 'Bruker XSCANS'
_computing_data_reduction 'Bruker SHELXTL'
_computing_molecular_graphics 'Bruker SHELXTL'
_computing_publication_material 'Bruker SHELXTL'
_computing_structure_refinement 'Bruker SHELXTL'
_computing_structure_solution 'Bruker SHELXTL'
_diffrn_ambient_temperature 153(2)
_diffrn_measured_fraction_theta_full 0.992
_diffrn_measured_fraction_theta_max 0.992
_diffrn_measurement_device_type 'Bruker P4'
_diffrn_measurement_method '\w scans'
_diffrn_radiation_monochromator graphite
_diffrn_radiation_source 'fine-focus sealed tube'
_diffrn_radiation_type MoK\a
_diffrn_radiation_wavelength 0.71073
_diffrn_reflns_av_R_equivalents 0.0634
_diffrn_reflns_av_sigmaI/netI 0.0867
_diffrn_reflns_limit_h_max 14
_diffrn_reflns_limit_h_min -17
_diffrn_reflns_limit_k_max 29
_diffrn_reflns_limit_k_min -30
_diffrn_reflns_limit_l_max 19
_diffrn_reflns_limit_l_min -20
_diffrn_reflns_number 32408
_diffrn_reflns_theta_full 30.59
_diffrn_reflns_theta_max 30.59
_diffrn_reflns_theta_min 1.70
_exptl_absorpt_coefficient_mu 1.095
_exptl_absorpt_correction_type none
_exptl_crystal_colour yellow
_exptl_crystal_density_diffrn 1.671
_exptl_crystal_density_method 'not measured'
_exptl_crystal_description prism
_exptl_crystal_F_000 1904
_exptl_crystal_size_max 0.30
_exptl_crystal_size_mid 0.24
_exptl_crystal_size_min 0.22
_refine_diff_density_max 0.987
_refine_diff_density_min -0.768
_refine_diff_density_rms 0.099
_refine_ls_extinction_method none
_refine_ls_goodness_of_fit_ref 1.007
_refine_ls_hydrogen_treatment constr
_refine_ls_matrix_type full
_refine_ls_number_parameters 487
_refine_ls_number_reflns 11655
_refine_ls_number_restraints 0
_refine_ls_restrained_S_all 1.007
_refine_ls_R_factor_all 0.1197
_refine_ls_R_factor_gt 0.0479
_refine_ls_shift/su_max 0.002
_refine_ls_shift/su_mean 0.000
_refine_ls_structure_factor_coef Fsqd
_refine_ls_weighting_details 'calc w=1/[\s^2^(Fo^2^)+(0.0489P)^2^+0.0000P] where P=(Fo^2^+2Fc^2^)/3'
_refine_ls_weighting_scheme calc
_refine_ls_wR_factor_gt 0.1049
_refine_ls_wR_factor_ref 0.1262
_reflns_number_gt 6090
_reflns_number_total 11655
_reflns_threshold_expression >2sigma(I)
_cod_data_source_file b609829k.txt
_cod_data_source_block Compound4
_cod_depositor_comments
;
The following automatic conversions were performed:
'_symmetry_cell_setting' value 'Monoclinic' changed to 'monoclinic'
according to '/home/saulius/struct/CIF-dictionaries/cif_core.dic'
dictionary named 'cif_core.dic' version 2.4.1 from 2010-06-29.

Automatic conversion script
Id: cif_fix_enum 1527 2010-12-29 10:47:43Z saulius 
;
_cod_original_cell_volume 3820.6(17)
_cod_original_sg_symbol_H-M P2(1)/n
_cod_database_code 7007744

loop_
_symmetry_equiv_pos_as_xyz
'x, y, z'
'-x+1/2, y+1/2, -z+1/2'
'-x, -y, -z'
'x-1/2, -y-1/2, z-1/2'

loop_
_atom_site_label
_atom_site_type_symbol
_atom_site_fract_x
_atom_site_fract_y
_atom_site_fract_z
_atom_site_U_iso_or_equiv
_atom_site_adp_type
_atom_site_occupancy
_atom_site_symmetry_multiplicity
_atom_site_calc_flag
_atom_site_refinement_flags
_atom_site_disorder_assembly
_atom_site_disorder_group
Pd1 Pd 0.99219(2) 1.968390(14) 1.156128(19) 0.03155(9) Uani 1 1 d . . .
O1 O 1.0732(2) 2.05756(13) 1.1714(2) 0.0453(7) Uani 1 1 d . . .
C1 C 1.1218(4) 2.0725(2) 1.2467(3) 0.0431(10) Uani 1 1 d . . .
F1 F 1.1186(6) 2.1803(2) 1.2425(6) 0.233(4) Uani 1 1 d . . .
P1 P 1.14408(8) 1.91196(5) 1.15619(7) 0.0345(2) Uani 1 1 d . . .
P2 P 0.91218(8) 1.88551(5) 1.34134(7) 0.0344(2) Uani 1 1 d . . .
Pd2 Pd 1.02195(2) 1.968187(14) 1.343952(19) 0.03403(9) Uani 1 1 d . . .
O2 O 1.1277(2) 2.04667(14) 1.3231(2) 0.0469(8) Uani 1 1 d . . .
C2 C 1.1839(6) 2.1335(3) 1.2449(4) 0.0758(18) Uani 1 1 d . . .
F2 F 1.2438(6) 2.1464(3) 1.3109(3) 0.242(4) Uani 1 1 d . . .
O3 O 0.8448(2) 2.01956(13) 1.1793(2) 0.0453(7) Uani 1 1 d . . .
C3 C 0.8346(4) 2.04280(19) 1.2561(3) 0.0409(10) Uani 1 1 d . . .
F3 F 1.2303(4) 2.1434(2) 1.1727(3) 0.157(2) Uani 1 1 d . . .
C4 C 0.7400(4) 2.0879(3) 1.2623(4) 0.0610(14) Uani 1 1 d . . .
O4 O 0.8905(2) 2.03538(13) 1.3313(2) 0.0456(7) Uani 1 1 d . . .
F4 F 0.7749(3) 2.14385(17) 1.2826(3) 0.1310(17) Uani 1 1 d . . .
F5 F 0.6763(3) 2.0728(2) 1.3257(3) 0.1254(17) Uani 1 1 d . . .
F6 F 0.6776(3) 2.09361(18) 1.1848(2) 0.1014(13) Uani 1 1 d . . .
C11 C 1.1885(3) 1.88404(19) 1.2719(3) 0.0373(9) Uani 1 1 d . . .
C12 C 1.1446(3) 1.90816(19) 1.3508(3) 0.0369(9) Uani 1 1 d . . .
C13 C 1.1942(4) 1.8917(2) 1.4369(3) 0.0481(11) Uani 1 1 d . . .
H13 H 1.1671 1.9079 1.4898 0.058 Uiso 1 1 calc R . .
C14 C 1.2815(4) 1.8523(2) 1.4459(3) 0.0564(13) Uani 1 1 d . . .
H14 H 1.3143 1.8431 1.5043 0.068 Uiso 1 1 calc R . .
C15 C 1.3217(4) 1.8262(2) 1.3688(3) 0.0543(12) Uani 1 1 d . . .
H15 H 1.3791 1.7978 1.3750 0.065 Uiso 1 1 calc R . .
C16 C 1.2759(3) 1.8425(2) 1.2831(3) 0.0488(11) Uani 1 1 d . . .
H16 H 1.3037 1.8256 1.2311 0.059 Uiso 1 1 calc R . .
C21 C 1.2554(3) 1.96167(19) 1.1251(3) 0.0400(10) Uani 1 1 d . . .
C22 C 1.3474(4) 1.9719(3) 1.1836(4) 0.0747(17) Uani 1 1 d . . .
H22 H 1.3545 1.9523 1.2409 0.090 Uiso 1 1 calc R . .
C23 C 1.4298(5) 2.0109(3) 1.1583(5) 0.097(2) Uani 1 1 d . . .
H23 H 1.4909 2.0178 1.1991 0.116 Uiso 1 1 calc R . .
C24 C 1.4215(5) 2.0393(3) 1.0735(5) 0.0812(19) Uani 1 1 d . . .
H24 H 1.4781 2.0638 1.0552 0.097 Uiso 1 1 calc R . .
C25 C 1.3292(4) 2.0310(2) 1.0165(4) 0.0624(14) Uani 1 1 d . . .
H25 H 1.3222 2.0509 0.9594 0.075 Uiso 1 1 calc R . .
C26 C 1.2463(4) 1.9936(2) 1.0420(3) 0.0510(11) Uani 1 1 d . . .
H26 H 1.1830 1.9897 1.0027 0.061 Uiso 1 1 calc R . .
C31 C 1.1454(3) 1.8441(2) 1.0809(3) 0.0428(10) Uani 1 1 d . . .
C32 C 1.1672(7) 1.8485(3) 0.9915(4) 0.124(3) Uani 1 1 d . . .
H32 H 1.1883 1.8867 0.9685 0.149 Uiso 1 1 calc R . .
C33 C 1.1585(10) 1.7965(4) 0.9329(6) 0.194(6) Uani 1 1 d . . .
H33 H 1.1734 1.7999 0.8714 0.233 Uiso 1 1 calc R . .
C34 C 1.1277(7) 1.7405(3) 0.9679(5) 0.110(3) Uani 1 1 d . . .
H34 H 1.1244 1.7052 0.9306 0.132 Uiso 1 1 calc R . .
C35 C 1.1026(4) 1.7362(2) 1.0547(4) 0.0688(15) Uani 1 1 d . . .
H35 H 1.0793 1.6983 1.0774 0.083 Uiso 1 1 calc R . .
C36 C 1.1110(4) 1.7877(2) 1.1107(4) 0.0590(13) Uani 1 1 d . . .
H36 H 1.0925 1.7840 1.1712 0.071 Uiso 1 1 calc R . .
C41 C 0.8849(3) 1.85492(19) 1.2248(3) 0.0381(9) Uani 1 1 d . . .
C42 C 0.9135(3) 1.88766(18) 1.1470(3) 0.0334(9) Uani 1 1 d . . .
C43 C 0.8805(3) 1.8645(2) 1.0596(3) 0.0413(10) Uani 1 1 d . . .
H43 H 0.8998 1.8858 1.0076 0.050 Uiso 1 1 calc R . .
C44 C 0.8200(4) 1.8109(2) 1.0488(3) 0.0518(12) Uani 1 1 d . . .
H44 H 0.7972 1.7967 0.9898 0.062 Uiso 1 1 calc R . .
C45 C 0.7926(4) 1.7778(2) 1.1257(3) 0.0613(13) Uani 1 1 d . . .
H45 H 0.7525 1.7411 1.1184 0.074 Uiso 1 1 calc R . .
C46 C 0.8252(4) 1.7994(2) 1.2124(3) 0.0501(12) Uani 1 1 d . . .
H46 H 0.8074 1.7770 1.2638 0.060 Uiso 1 1 calc R . .
C51 C 0.9492(3) 1.8165(2) 1.4114(3) 0.0405(10) Uani 1 1 d . . .
C52 C 1.0126(4) 1.7706(2) 1.3786(3) 0.0583(13) Uani 1 1 d . . .
H52 H 1.0363 1.7750 1.3199 0.070 Uiso 1 1 calc R . .
C53 C 1.0426(4) 1.7185(2) 1.4288(4) 0.0723(16) Uani 1 1 d . . .
H53 H 1.0855 1.6881 1.4040 0.087 Uiso 1 1 calc R . .
C54 C 1.0102(5) 1.7114(3) 1.5136(4) 0.095(2) Uani 1 1 d . . .
H54 H 1.0281 1.6754 1.5473 0.114 Uiso 1 1 calc R . .
C55 C 0.9522(8) 1.7561(4) 1.5496(5) 0.141(4) Uani 1 1 d . . .
H55 H 0.9328 1.7521 1.6098 0.169 Uiso 1 1 calc R . .
C56 C 0.9197(6) 1.8096(3) 1.4979(4) 0.107(3) Uani 1 1 d . . .
H56 H 0.8778 1.8401 1.5236 0.128 Uiso 1 1 calc R . .
C61 C 0.7788(3) 1.90891(19) 1.3756(3) 0.0395(10) Uani 1 1 d . . .
C62 C 0.6830(4) 1.8998(2) 1.3203(3) 0.0514(12) Uani 1 1 d . . .
H62 H 0.6859 1.8833 1.2613 0.062 Uiso 1 1 calc R . .
C63 C 0.5843(4) 1.9144(3) 1.3511(4) 0.0691(15) Uani 1 1 d . . .
H63 H 0.5208 1.9075 1.3132 0.083 Uiso 1 1 calc R . .
C64 C 0.5783(4) 1.9392(3) 1.4369(5) 0.0752(18) Uani 1 1 d . . .
H64 H 0.5106 1.9479 1.4580 0.090 Uiso 1 1 calc R . .
C65 C 0.6723(5) 1.9515(3) 1.4924(4) 0.0731(17) Uani 1 1 d . . .
H65 H 0.6685 1.9694 1.5504 0.088 Uiso 1 1 calc R . .
C66 C 0.7723(4) 1.9370(2) 1.4611(3) 0.0507(12) Uani 1 1 d . . .
H66 H 0.8359 1.9462 1.4977 0.061 Uiso 1 1 calc R . .

loop_
_atom_site_aniso_label
_atom_site_aniso_U_11
_atom_site_aniso_U_22
_atom_site_aniso_U_33
_atom_site_aniso_U_23
_atom_site_aniso_U_13
_atom_site_aniso_U_12
Pd1 0.03963(18) 0.02810(16) 0.02625(16) -0.00041(12) -0.00124(12) -0.00005(13)
O1 0.063(2) 0.0312(16) 0.0416(18) -0.0036(13) 0.0007(15) -0.0095(14)
C1 0.052(3) 0.031(2) 0.046(3) -0.001(2) 0.006(2) -0.007(2)
F1 0.258(7) 0.042(3) 0.416(12) -0.041(4) 0.132(8) -0.036(4)
P1 0.0382(6) 0.0333(6) 0.0318(6) 0.0014(4) 0.0009(4) 0.0007(5)
P2 0.0397(6) 0.0320(6) 0.0313(6) 0.0014(4) 0.0018(4) -0.0007(5)
Pd2 0.04262(19) 0.03235(18) 0.02641(17) -0.00028(13) -0.00136(12) -0.00281(14)
O2 0.063(2) 0.0409(18) 0.0359(17) 0.0003(13) -0.0013(14) -0.0180(14)
C2 0.134(5) 0.043(3) 0.050(3) -0.003(3) 0.008(3) -0.047(4)
F2 0.372(9) 0.219(6) 0.111(4) 0.075(4) -0.116(5) -0.249(7)
O3 0.0486(18) 0.0411(18) 0.0451(18) -0.0046(14) -0.0017(14) 0.0055(13)
C3 0.052(3) 0.029(2) 0.042(3) 0.0015(18) 0.009(2) 0.0009(19)
F3 0.243(5) 0.138(4) 0.103(3) -0.039(3) 0.088(3) -0.135(4)
C4 0.076(4) 0.057(4) 0.051(3) 0.005(3) 0.010(3) 0.020(3)
O4 0.0619(19) 0.0359(17) 0.0385(17) -0.0015(13) 0.0013(14) 0.0036(15)
F4 0.134(3) 0.052(2) 0.202(5) -0.043(3) -0.017(3) 0.033(2)
F5 0.119(3) 0.159(4) 0.107(3) 0.052(3) 0.063(3) 0.080(3)
F6 0.095(2) 0.132(3) 0.074(2) -0.008(2) -0.0111(19) 0.063(2)
C11 0.037(2) 0.037(2) 0.038(2) 0.0058(18) -0.0011(17) -0.0012(18)
C12 0.037(2) 0.038(2) 0.034(2) 0.0046(18) -0.0003(17) -0.0050(18)
C13 0.056(3) 0.052(3) 0.034(2) 0.007(2) -0.007(2) -0.003(2)
C14 0.052(3) 0.061(3) 0.053(3) 0.017(2) -0.018(2) 0.000(2)
C15 0.056(3) 0.053(3) 0.053(3) 0.015(2) -0.005(2) 0.011(2)
C16 0.050(3) 0.054(3) 0.042(3) 0.006(2) 0.003(2) 0.007(2)
C21 0.041(2) 0.041(3) 0.038(2) 0.0015(19) 0.0042(18) -0.0002(19)
C22 0.053(3) 0.087(4) 0.080(4) 0.036(3) -0.018(3) -0.020(3)
C23 0.061(4) 0.114(6) 0.111(5) 0.044(5) -0.017(3) -0.036(4)
C24 0.057(4) 0.067(4) 0.123(6) 0.023(4) 0.024(4) -0.011(3)
C25 0.069(3) 0.062(4) 0.057(3) 0.017(3) 0.014(3) -0.008(3)
C26 0.057(3) 0.057(3) 0.039(3) 0.003(2) 0.002(2) 0.000(2)
C31 0.043(2) 0.042(3) 0.043(3) -0.003(2) 0.0067(19) 0.006(2)
C32 0.246(9) 0.059(4) 0.077(5) -0.030(3) 0.074(5) -0.051(5)
C33 0.402(16) 0.092(6) 0.106(7) -0.052(5) 0.134(9) -0.082(8)
C34 0.182(8) 0.056(4) 0.096(6) -0.037(4) 0.036(5) -0.008(4)
C35 0.079(4) 0.035(3) 0.093(5) -0.008(3) 0.007(3) 0.001(3)
C36 0.074(3) 0.044(3) 0.060(3) -0.002(2) 0.011(3) 0.002(3)
C41 0.044(2) 0.033(2) 0.037(2) -0.0046(18) -0.0012(18) -0.0059(18)
C42 0.036(2) 0.029(2) 0.035(2) -0.0037(16) -0.0035(16) 0.0023(16)
C43 0.048(3) 0.040(3) 0.035(2) -0.0014(18) -0.0018(19) -0.005(2)
C44 0.065(3) 0.048(3) 0.040(3) -0.012(2) -0.012(2) -0.009(2)
C45 0.080(4) 0.045(3) 0.058(3) -0.006(2) -0.003(3) -0.019(3)
C46 0.068(3) 0.046(3) 0.036(3) -0.003(2) 0.003(2) -0.016(2)
C51 0.042(2) 0.037(2) 0.042(3) 0.0046(19) 0.0009(19) 0.0001(19)
C52 0.079(3) 0.044(3) 0.056(3) 0.011(2) 0.025(3) 0.012(3)
C53 0.076(4) 0.050(3) 0.091(5) 0.013(3) 0.012(3) 0.026(3)
C54 0.128(6) 0.077(5) 0.082(5) 0.041(4) 0.022(4) 0.046(4)
C55 0.235(9) 0.120(7) 0.076(5) 0.059(5) 0.070(6) 0.105(7)
C56 0.177(7) 0.096(5) 0.054(4) 0.036(3) 0.047(4) 0.084(5)
C61 0.046(2) 0.029(2) 0.043(2) 0.0063(18) 0.0009(19) 0.0038(18)
C62 0.048(3) 0.049(3) 0.055(3) 0.004(2) -0.008(2) 0.005(2)
C63 0.049(3) 0.064(4) 0.091(4) 0.004(3) -0.012(3) 0.004(3)
C64 0.049(3) 0.061(4) 0.119(5) 0.007(4) 0.026(3) 0.019(3)
C65 0.081(4) 0.068(4) 0.075(4) -0.008(3) 0.027(3) 0.022(3)
C66 0.047(3) 0.054(3) 0.051(3) -0.005(2) 0.003(2) 0.008(2)

loop_
_atom_type_symbol
_atom_type_description
_atom_type_scat_dispersion_real
_atom_type_scat_dispersion_imag
_atom_type_scat_source
C C 0.0033 0.0016 'International Tables Vol C Tables 4.2.6.8 and 6.1.1.4'
H H 0.0000 0.0000 'International Tables Vol C Tables 4.2.6.8 and 6.1.1.4'
O O 0.0106 0.0060 'International Tables Vol C Tables 4.2.6.8 and 6.1.1.4'
P P 0.1023 0.0942 'International Tables Vol C Tables 4.2.6.8 and 6.1.1.4'
Pd Pd -0.9988 1.0072 'International Tables Vol C Tables 4.2.6.8 and 6.1.1.4'
F F 0.0171 0.0103 'International Tables Vol C Tables 4.2.6.8 and 6.1.1.4'

loop_
_geom_angle_atom_site_label_1
_geom_angle_atom_site_label_2
_geom_angle_atom_site_label_3
_geom_angle
_geom_angle_site_symmetry_1
_geom_angle_site_symmetry_3
_geom_angle_publ_flag
C42 Pd1 O1 177.23(13) . . ?
C42 Pd1 O3 92.33(13) . . ?
O1 Pd1 O3 85.53(11) . . ?
C42 Pd1 P1 86.12(11) . . ?
O1 Pd1 P1 95.72(9) . . ?
O3 Pd1 P1 170.84(8) . . ?
C42 Pd1 Pd2 95.14(11) . . ?
O1 Pd1 Pd2 82.90(8) . . ?
O3 Pd1 Pd2 83.64(8) . . ?
P1 Pd1 Pd2 87.50(3) . . ?
C1 O1 Pd1 120.1(3) . . ?
O2 C1 O1 131.5(4) . . ?
O2 C1 C2 114.2(4) . . ?
O1 C1 C2 114.3(4) . . ?
C31 P1 C21 105.83(19) . . ?
C31 P1 C11 106.0(2) . . ?
C21 P1 C11 104.28(19) . . ?
C31 P1 Pd1 118.90(14) . . ?
C21 P1 Pd1 109.37(14) . . ?
C11 P1 Pd1 111.41(14) . . ?
C41 P2 C61 104.6(2) . . ?
C41 P2 C51 104.18(19) . . ?
C61 P2 C51 104.93(18) . . ?
C41 P2 Pd2 111.50(14) . . ?
C61 P2 Pd2 109.61(14) . . ?
C51 P2 Pd2 120.69(14) . . ?
C12 Pd2 O4 177.60(13) . . ?
C12 Pd2 O2 92.67(15) . . ?
O4 Pd2 O2 85.74(12) . . ?
C12 Pd2 P2 86.76(12) . . ?
O4 Pd2 P2 94.53(9) . . ?
O2 Pd2 P2 170.95(8) . . ?
C12 Pd2 Pd1 95.12(11) . . ?
O4 Pd2 Pd1 82.93(8) . . ?
O2 Pd2 Pd1 83.70(8) . . ?
P2 Pd2 Pd1 87.35(3) . . ?
C1 O2 Pd2 118.9(3) . . ?
F2 C2 F3 109.9(7) . . ?
F2 C2 F1 100.6(6) . . ?
F3 C2 F1 100.1(6) . . ?
F2 C2 C1 117.7(5) . . ?
F3 C2 C1 115.2(5) . . ?
F1 C2 C1 111.0(6) . . ?
C3 O3 Pd1 119.5(3) . . ?
O3 C3 O4 130.2(4) . . ?
O3 C3 C4 116.5(4) . . ?
O4 C3 C4 113.3(4) . . ?
F4 C4 F5 106.0(5) . . ?
F4 C4 F6 105.5(5) . . ?
F5 C4 F6 106.7(5) . . ?
F4 C4 C3 111.0(5) . . ?
F5 C4 C3 113.3(4) . . ?
F6 C4 C3 113.8(4) . . ?
C3 O4 Pd2 120.7(3) . . ?
C16 C11 C12 119.0(4) . . ?
C16 C11 P1 119.0(3) . . ?
C12 C11 P1 121.6(3) . . ?
C13 C12 C11 118.0(4) . . ?
C13 C12 Pd2 119.1(3) . . ?
C11 C12 Pd2 122.8(3) . . ?
C14 C13 C12 121.7(4) . . ?
C13 C14 C15 120.5(4) . . ?
C16 C15 C14 119.0(5) . . ?
C15 C16 C11 121.6(4) . . ?
C22 C21 C26 117.5(4) . . ?
C22 C21 P1 122.5(3) . . ?
C26 C21 P1 119.9(3) . . ?
C21 C22 C23 121.0(5) . . ?
C24 C23 C22 120.3(6) . . ?
C25 C24 C23 119.0(5) . . ?
C24 C25 C26 120.9(5) . . ?
C25 C26 C21 121.1(5) . . ?
C32 C31 C36 117.2(5) . . ?
C32 C31 P1 122.4(4) . . ?
C36 C31 P1 119.9(3) . . ?
C31 C32 C33 121.3(6) . . ?
C34 C33 C32 118.7(7) . . ?
C35 C34 C33 120.5(6) . . ?
C34 C35 C36 119.8(5) . . ?
C31 C36 C35 122.4(5) . . ?
C42 C41 C46 119.1(4) . . ?
C42 C41 P2 122.1(3) . . ?
C46 C41 P2 118.6(3) . . ?
C43 C42 C41 119.0(4) . . ?
C43 C42 Pd1 118.4(3) . . ?
C41 C42 Pd1 122.6(3) . . ?
C44 C43 C42 121.1(4) . . ?
C43 C44 C45 120.2(4) . . ?
C46 C45 C44 119.6(4) . . ?
C45 C46 C41 121.0(4) . . ?
C56 C51 C52 117.0(4) . . ?
C56 C51 P2 122.3(4) . . ?
C52 C51 P2 120.6(3) . . ?
C51 C52 C53 122.6(5) . . ?
C54 C53 C52 119.8(5) . . ?
C55 C54 C53 119.6(5) . . ?
C54 C55 C56 121.0(6) . . ?
C51 C56 C55 120.0(5) . . ?
C62 C61 C66 118.0(4) . . ?
C62 C61 P2 123.1(3) . . ?
C66 C61 P2 118.9(3) . . ?
C63 C62 C61 121.1(5) . . ?
C64 C63 C62 120.5(5) . . ?
C63 C64 C65 120.1(5) . . ?
C64 C65 C66 119.4(5) . . ?
C65 C66 C61 120.7(5) . . ?

loop_
_geom_bond_atom_site_label_1
_geom_bond_atom_site_label_2
_geom_bond_distance
_geom_bond_site_symmetry_2
_geom_bond_publ_flag
Pd1 C42 1.982(4) . ?
Pd1 O1 2.158(3) . ?
Pd1 O3 2.170(3) . ?
Pd1 P1 2.2273(12) . ?
Pd1 Pd2 2.7229(8) . ?
O1 C1 1.245(5) . ?
C1 O2 1.237(5) . ?
C1 C2 1.516(6) . ?
F1 C2 1.285(8) . ?
P1 C31 1.819(4) . ?
P1 C21 1.823(4) . ?
P1 C11 1.825(4) . ?
P2 C41 1.821(4) . ?
P2 C61 1.826(4) . ?
P2 C51 1.831(4) . ?
P2 Pd2 2.2269(12) . ?
Pd2 C12 1.980(4) . ?
Pd2 O4 2.163(3) . ?
Pd2 O2 2.164(3) . ?
C2 F2 1.192(6) . ?
C2 F3 1.254(6) . ?
O3 C3 1.238(5) . ?
C3 O4 1.252(5) . ?
C3 C4 1.522(6) . ?
C4 F4 1.300(6) . ?
C4 F5 1.300(5) . ?
C4 F6 1.315(6) . ?
C11 C16 1.395(6) . ?
C11 C12 1.406(5) . ?
C12 C13 1.392(5) . ?
C13 C14 1.364(6) . ?
C14 C15 1.381(6) . ?
C15 C16 1.369(6) . ?
C21 C22 1.375(6) . ?
C21 C26 1.384(6) . ?
C22 C23 1.388(7) . ?
C23 C24 1.370(8) . ?
C24 C25 1.361(7) . ?
C25 C26 1.373(6) . ?
C31 C32 1.351(7) . ?
C31 C36 1.364(6) . ?
C32 C33 1.401(9) . ?
C33 C34 1.369(10) . ?
C34 C35 1.326(8) . ?
C35 C36 1.370(7) . ?
C41 C42 1.400(5) . ?
C41 C46 1.401(6) . ?
C42 C43 1.392(5) . ?
C43 C44 1.370(6) . ?
C44 C45 1.390(6) . ?
C45 C46 1.370(6) . ?
C51 C56 1.345(6) . ?
C51 C52 1.366(6) . ?
C52 C53 1.368(6) . ?
C53 C54 1.335(7) . ?
C54 C55 1.328(8) . ?
C55 C56 1.409(8) . ?
C61 C62 1.384(6) . ?
C61 C66 1.390(6) . ?
C62 C63 1.366(6) . ?
C63 C64 1.362(7) . ?
C64 C65 1.381(8) . ?
C65 C66 1.384(6) . ?

loop_
_geom_torsion_atom_site_label_1
_geom_torsion_atom_site_label_2
_geom_torsion_atom_site_label_3
_geom_torsion_atom_site_label_4
_geom_torsion
_geom_torsion_site_symmetry_1
_geom_torsion_site_symmetry_2
_geom_torsion_site_symmetry_3
_geom_torsion_site_symmetry_4
_geom_torsion_publ_flag
C42 Pd1 O1 C1 59(3) . . . . ?
O3 Pd1 O1 C1 98.0(3) . . . . ?
P1 Pd1 O1 C1 -72.9(3) . . . . ?
Pd2 Pd1 O1 C1 13.8(3) . . . . ?
Pd1 O1 C1 O2 -6.4(7) . . . . ?
Pd1 O1 C1 C2 174.4(4) . . . . ?
C42 Pd1 P1 C31 39.4(2) . . . . ?
O1 Pd1 P1 C31 -142.71(19) . . . . ?
O3 Pd1 P1 C31 119.8(5) . . . . ?
Pd2 Pd1 P1 C31 134.68(17) . . . . ?
C42 Pd1 P1 C21 160.97(18) . . . . ?
O1 Pd1 P1 C21 -21.10(17) . . . . ?
O3 Pd1 P1 C21 -118.5(5) . . . . ?
Pd2 Pd1 P1 C21 -103.71(15) . . . . ?
C42 Pd1 P1 C11 -84.28(18) . . . . ?
O1 Pd1 P1 C11 93.65(16) . . . . ?
O3 Pd1 P1 C11 -3.8(6) . . . . ?
Pd2 Pd1 P1 C11 11.04(15) . . . . ?
C41 P2 Pd2 C12 -84.69(18) . . . . ?
C61 P2 Pd2 C12 159.96(18) . . . . ?
C51 P2 Pd2 C12 38.0(2) . . . . ?
C41 P2 Pd2 O4 93.28(17) . . . . ?
C61 P2 Pd2 O4 -22.07(16) . . . . ?
C51 P2 Pd2 O4 -144.04(18) . . . . ?
C41 P2 Pd2 O2 1.9(6) . . . . ?
C61 P2 Pd2 O2 -113.5(6) . . . . ?
C51 P2 Pd2 O2 124.6(6) . . . . ?
C41 P2 Pd2 Pd1 10.59(15) . . . . ?
C61 P2 Pd2 Pd1 -104.76(14) . . . . ?
C51 P2 Pd2 Pd1 133.27(16) . . . . ?
C42 Pd1 Pd2 C12 78.09(16) . . . . ?
O1 Pd1 Pd2 C12 -103.88(14) . . . . ?
O3 Pd1 Pd2 C12 169.86(13) . . . . ?
P1 Pd1 Pd2 C12 -7.79(12) . . . . ?
C42 Pd1 Pd2 O4 -103.32(13) . . . . ?
O1 Pd1 Pd2 O4 74.72(12) . . . . ?
O3 Pd1 Pd2 O4 -11.55(11) . . . . ?
P1 Pd1 Pd2 O4 170.80(8) . . . . ?
C42 Pd1 Pd2 O2 170.21(14) . . . . ?
O1 Pd1 Pd2 O2 -11.75(12) . . . . ?
O3 Pd1 Pd2 O2 -98.01(12) . . . . ?
P1 Pd1 Pd2 O2 84.34(9) . . . . ?
C42 Pd1 Pd2 P2 -8.42(11) . . . . ?
O1 Pd1 Pd2 P2 169.62(8) . . . . ?
O3 Pd1 Pd2 P2 83.36(8) . . . . ?
P1 Pd1 Pd2 P2 -94.29(4) . . . . ?
O1 C1 O2 Pd2 -9.8(7) . . . . ?
C2 C1 O2 Pd2 169.4(4) . . . . ?
C12 Pd2 O2 C1 110.1(3) . . . . ?
O4 Pd2 O2 C1 -68.1(3) . . . . ?
P2 Pd2 O2 C1 23.9(8) . . . . ?
Pd1 Pd2 O2 C1 15.2(3) . . . . ?
O2 C1 C2 F2 10.4(10) . . . . ?
O1 C1 C2 F2 -170.2(8) . . . . ?
O2 C1 C2 F3 142.6(6) . . . . ?
O1 C1 C2 F3 -38.1(8) . . . . ?
O2 C1 C2 F1 -104.6(7) . . . . ?
O1 C1 C2 F1 74.7(7) . . . . ?
C42 Pd1 O3 C3 110.5(3) . . . . ?
O1 Pd1 O3 C3 -67.7(3) . . . . ?
P1 Pd1 O3 C3 30.6(7) . . . . ?
Pd2 Pd1 O3 C3 15.6(3) . . . . ?
Pd1 O3 C3 O4 -11.0(6) . . . . ?
Pd1 O3 C3 C4 168.9(3) . . . . ?
O3 C3 C4 F4 -115.5(5) . . . . ?
O4 C3 C4 F4 64.4(6) . . . . ?
O3 C3 C4 F5 125.4(5) . . . . ?
O4 C3 C4 F5 -54.7(6) . . . . ?
O3 C3 C4 F6 3.3(7) . . . . ?
O4 C3 C4 F6 -176.8(4) . . . . ?
O3 C3 O4 Pd2 -5.0(6) . . . . ?
C4 C3 O4 Pd2 175.1(3) . . . . ?
C12 Pd2 O4 C3 49(3) . . . . ?
O2 Pd2 O4 C3 97.4(3) . . . . ?
P2 Pd2 O4 C3 -73.6(3) . . . . ?
Pd1 Pd2 O4 C3 13.2(3) . . . . ?
C31 P1 C11 C16 42.7(4) . . . . ?
C21 P1 C11 C16 -68.8(4) . . . . ?
Pd1 P1 C11 C16 173.4(3) . . . . ?
C31 P1 C11 C12 -144.0(3) . . . . ?
C21 P1 C11 C12 104.5(3) . . . . ?
Pd1 P1 C11 C12 -13.3(4) . . . . ?
C16 C11 C12 C13 3.1(6) . . . . ?
P1 C11 C12 C13 -170.2(3) . . . . ?
C16 C11 C12 Pd2 179.2(3) . . . . ?
P1 C11 C12 Pd2 5.9(5) . . . . ?
O4 Pd2 C12 C13 143(3) . . . . ?
O2 Pd2 C12 C13 95.0(3) . . . . ?
P2 Pd2 C12 C13 -94.0(3) . . . . ?
Pd1 Pd2 C12 C13 179.0(3) . . . . ?
O4 Pd2 C12 C11 -33(4) . . . . ?
O2 Pd2 C12 C11 -81.0(3) . . . . ?
P2 Pd2 C12 C11 89.9(3) . . . . ?
Pd1 Pd2 C12 C11 2.9(3) . . . . ?
C11 C12 C13 C14 -1.3(7) . . . . ?
Pd2 C12 C13 C14 -177.6(4) . . . . ?
C12 C13 C14 C15 -1.8(7) . . . . ?
C13 C14 C15 C16 3.0(7) . . . . ?
C14 C15 C16 C11 -1.2(7) . . . . ?
C12 C11 C16 C15 -1.9(7) . . . . ?
P1 C11 C16 C15 171.6(4) . . . . ?
C31 P1 C21 C22 -111.9(4) . . . . ?
C11 P1 C21 C22 -0.4(5) . . . . ?
Pd1 P1 C21 C22 118.9(4) . . . . ?
C31 P1 C21 C26 71.7(4) . . . . ?
C11 P1 C21 C26 -176.7(4) . . . . ?
Pd1 P1 C21 C26 -57.5(4) . . . . ?
C26 C21 C22 C23 -2.5(8) . . . . ?
P1 C21 C22 C23 -178.9(5) . . . . ?
C21 C22 C23 C24 -1.1(11) . . . . ?
C22 C23 C24 C25 3.1(11) . . . . ?
C23 C24 C25 C26 -1.6(9) . . . . ?
C24 C25 C26 C21 -2.1(8) . . . . ?
C22 C21 C26 C25 4.0(7) . . . . ?
P1 C21 C26 C25 -179.5(4) . . . . ?
C21 P1 C31 C32 -38.2(6) . . . . ?
C11 P1 C31 C32 -148.5(5) . . . . ?
Pd1 P1 C31 C32 85.2(5) . . . . ?
C21 P1 C31 C36 149.9(4) . . . . ?
C11 P1 C31 C36 39.5(4) . . . . ?
Pd1 P1 C31 C36 -86.8(4) . . . . ?
C36 C31 C32 C33 -2.3(12) . . . . ?
P1 C31 C32 C33 -174.4(8) . . . . ?
C31 C32 C33 C34 -0.2(17) . . . . ?
C32 C33 C34 C35 2.5(16) . . . . ?
C33 C34 C35 C36 -2.2(12) . . . . ?
C32 C31 C36 C35 2.7(8) . . . . ?
P1 C31 C36 C35 175.0(4) . . . . ?
C34 C35 C36 C31 -0.5(9) . . . . ?
C61 P2 C41 C42 107.1(3) . . . . ?
C51 P2 C41 C42 -143.0(3) . . . . ?
Pd2 P2 C41 C42 -11.3(4) . . . . ?
C61 P2 C41 C46 -67.4(4) . . . . ?
C51 P2 C41 C46 42.5(4) . . . . ?
Pd2 P2 C41 C46 174.3(3) . . . . ?
C46 C41 C42 C43 0.8(6) . . . . ?
P2 C41 C42 C43 -173.6(3) . . . . ?
C46 C41 C42 Pd1 177.3(3) . . . . ?
P2 C41 C42 Pd1 2.9(5) . . . . ?
O1 Pd1 C42 C43 137(3) . . . . ?
O3 Pd1 C42 C43 97.7(3) . . . . ?
P1 Pd1 C42 C43 -91.3(3) . . . . ?
Pd2 Pd1 C42 C43 -178.4(3) . . . . ?
O1 Pd1 C42 C41 -40(3) . . . . ?
O3 Pd1 C42 C41 -78.8(3) . . . . ?
P1 Pd1 C42 C41 92.2(3) . . . . ?
Pd2 Pd1 C42 C41 5.1(3) . . . . ?
C41 C42 C43 C44 0.6(6) . . . . ?
Pd1 C42 C43 C44 -176.0(3) . . . . ?
C42 C43 C44 C45 -1.5(7) . . . . ?
C43 C44 C45 C46 0.9(8) . . . . ?
C44 C45 C46 C41 0.6(8) . . . . ?
C42 C41 C46 C45 -1.4(7) . . . . ?
P2 C41 C46 C45 173.2(4) . . . . ?
C41 P2 C51 C56 -143.1(5) . . . . ?
C61 P2 C51 C56 -33.4(6) . . . . ?
Pd2 P2 C51 C56 90.8(5) . . . . ?
C41 P2 C51 C52 39.7(4) . . . . ?
C61 P2 C51 C52 149.3(4) . . . . ?
Pd2 P2 C51 C52 -86.4(4) . . . . ?
C56 C51 C52 C53 2.3(8) . . . . ?
P2 C51 C52 C53 179.7(4) . . . . ?
C51 C52 C53 C54 -0.5(9) . . . . ?
C52 C53 C54 C55 -2.3(11) . . . . ?
C53 C54 C55 C56 3.2(14) . . . . ?
C52 C51 C56 C55 -1.4(11) . . . . ?
P2 C51 C56 C55 -178.7(7) . . . . ?
C54 C55 C56 C51 -1.3(14) . . . . ?
C41 P2 C61 C62 3.0(4) . . . . ?
C51 P2 C61 C62 -106.3(4) . . . . ?
Pd2 P2 C61 C62 122.7(3) . . . . ?
C41 P2 C61 C66 -177.2(3) . . . . ?
C51 P2 C61 C66 73.4(4) . . . . ?
Pd2 P2 C61 C66 -57.6(4) . . . . ?
C66 C61 C62 C63 -3.9(7) . . . . ?
P2 C61 C62 C63 175.9(4) . . . . ?
C61 C62 C63 C64 0.8(8) . . . . ?
C62 C63 C64 C65 2.0(9) . . . . ?
C63 C64 C65 C66 -1.6(9) . . . . ?
C64 C65 C66 C61 -1.6(8) . . . . ?
C62 C61 C66 C65 4.3(7) . . . . ?
P2 C61 C66 C65 -175.5(4) . . . . ?
